data_2108941
loop_
_publ_author_name
'Hasija, Avantika'
'Som, Shubham'
'Chopra, Deepak'

_publ_section_title
;
 Investigation of crystal structures, energetics and isostructurality in
 halogen-substituted phosphoramidates
;
_journal_issue 2
_journal_name_full 'Acta Crystallographica Section B'
_journal_page_first
;
;
_journal_paper_doi 10.1107/S2052520622000889
_journal_volume 78
_journal_year 2022
_chemical_formula_moiety 'C18 H15 I N O3 P'
_chemical_formula_sum 'C18 H15 I N O3 P'
_chemical_formula_weight 451.18
_space_group_crystal_system monoclinic
_space_group_IT_number 15
_space_group_name_Hall '-C 2yc'
_space_group_name_H-M_alt 'C 1 2/c 1'
_atom_sites_solution_hydrogens mixed
_atom_sites_solution_primary dual
_audit_creation_date 2021-05-28
_audit_creation_method
;
Olex2 1.3
(compiled 2020.11.12 svn.r5f609507 for OlexSys, GUI svn.r6272)
;
_cell_angle_alpha 90
_cell_angle_beta 103.0830(10)
_cell_angle_gamma 90
_cell_formula_units_Z 8
_cell_length_a 25.2005(5)
_cell_length_b 7.3428(2)
_cell_length_c 19.8275(4)
_cell_measurement_reflns_used 8444
_cell_measurement_temperature 100(2)
_cell_measurement_theta_max 30.13
_cell_measurement_theta_min 2.90
_cell_volume 3573.69(14)
_computing_cell_refinement 'Bruker SAINT'
_computing_data_collection 'Bruker APEX2'
_computing_data_reduction 'Bruker SAINT'
_computing_molecular_graphics 'Olex2 1.3 (Dolomanov et al., 2009)'
_computing_publication_material 'Olex2 1.3 (Dolomanov et al., 2009)'
_computing_structure_refinement 'SHELXL 2018/3 (Sheldrick, 2015)'
_computing_structure_solution 'SHELXS-97 (Sheldrick 2008)'
_diffrn_ambient_temperature 100
_diffrn_measured_fraction_theta_full 0.996
_diffrn_measured_fraction_theta_max 0.991
_diffrn_measurement_device_type 'Bruker APEX-II CCD'
_diffrn_measurement_method '\f and \w scans'
_diffrn_radiation_type MoK\a
_diffrn_radiation_wavelength 0.71073
_diffrn_reflns_av_R_equivalents 0.0221
_diffrn_reflns_av_unetI/netI 0.0219
_diffrn_reflns_Laue_measured_fraction_full 0.996
_diffrn_reflns_Laue_measured_fraction_max 0.991
_diffrn_reflns_limit_h_max 35
_diffrn_reflns_limit_h_min -24
_diffrn_reflns_limit_k_max 10
_diffrn_reflns_limit_k_min -10
_diffrn_reflns_limit_l_max 28
_diffrn_reflns_limit_l_min -27
_diffrn_reflns_number 18234
_diffrn_reflns_point_group_measured_fraction_full 0.996
_diffrn_reflns_point_group_measured_fraction_max 0.991
_diffrn_reflns_theta_full 25.242
_diffrn_reflns_theta_max 30.141
_diffrn_reflns_theta_min 1.659
_exptl_absorpt_coefficient_mu 1.897
_exptl_absorpt_correction_T_max 0.7460
_exptl_absorpt_correction_T_min 0.6523
_exptl_absorpt_correction_type multi-scan
_exptl_absorpt_process_details SADABS-2014/2
_exptl_crystal_colour colourless
_exptl_crystal_density_diffrn 1.677
_exptl_crystal_description plate
_exptl_crystal_F_000 1776
_exptl_crystal_size_max 0.472
_exptl_crystal_size_mid 0.165
_exptl_crystal_size_min 0.155
_refine_diff_density_max 1.375
_refine_diff_density_min -0.685
_refine_diff_density_rms 0.080
_refine_ls_extinction_method none
_refine_ls_goodness_of_fit_ref 1.063
_refine_ls_hydrogen_treatment mixed
_refine_ls_matrix_type full
_refine_ls_number_parameters 221
_refine_ls_number_reflns 5238
_refine_ls_number_restraints 0
_refine_ls_restrained_S_all 1.063
_refine_ls_R_factor_all 0.0291
_refine_ls_R_factor_gt 0.0258
_refine_ls_shift/su_max 0.004
_refine_ls_shift/su_mean 0.000
_refine_ls_structure_factor_coef Fsqd
_refine_ls_weighting_details 'w=1/[\s^2^(Fo^2^)+(0.0241P)^2^+6.8304P] where P=(Fo^2^+2Fc^2^)/3'
_refine_ls_weighting_scheme calc
_refine_ls_wR_factor_gt 0.0582
_refine_ls_wR_factor_ref 0.0595
_reflns_Friedel_coverage 0.000
_reflns_number_gt 4838
_reflns_number_total 5238
_reflns_threshold_expression 'I > 2\s(I)'
_cod_data_source_file aw5064sup1.cif
_cod_data_source_block 4I
_cod_database_code 2108941
_shelx_shelxl_version_number 2018/3
_shelx_space_group_comment
;
The symmetry employed for this shelxl refinement is uniquely defined
by the following loop, which should always be used as a source of
symmetry information in preference to the above space-group names.
They are only intended as comments.
;
_shelx_estimated_absorpt_t_max 0.758
_shelx_estimated_absorpt_t_min 0.468
_olex2_refinement_description
;
1. Fixed Uiso
 At 1.2 times of:
  All C(H) groups
2.a Aromatic/amide H refined with riding coordinates:
 C2(H2), C3(H3), C4(H4), C5(H5), C6(H6), C8(H8), C9(H9), C11(H11), C12(H12),
 C14(H14), C15(H15), C16(H16), C17(H17), C18(H18)
;
_olex2_submission_special_instructions 'No special instructions were received'

loop_
_space_group_symop_operation_xyz
'x, y, z'
'-x, y, -z+1/2'
'x+1/2, y+1/2, z'
'-x+1/2, y+1/2, -z+1/2'
'-x, -y, -z'
'x, -y, z-1/2'
'-x+1/2, -y+1/2, -z'
'x+1/2, -y+1/2, z-1/2'

loop_
_atom_site_label
_atom_site_type_symbol
_atom_site_fract_x
_atom_site_fract_y
_atom_site_fract_z
_atom_site_U_iso_or_equiv
_atom_site_adp_type
_atom_site_occupancy
_atom_site_site_symmetry_order
_atom_site_calc_flag
_atom_site_refinement_flags_posn
_atom_site_refinement_flags_adp
_atom_site_refinement_flags_occupancy
_atom_site_disorder_assembly
_atom_site_disorder_group
I1 I 1.00937(2) 0.61390(2) 0.12487(2) 0.02255(5) Uani 1 1 d . . . . .
P1 P 0.80568(2) 0.00273(6) 0.23160(2) 0.01316(9) Uani 1 1 d . . . . .
O1 O 0.80484(6) -0.10972(17) 0.16330(7) 0.0172(3) Uani 1 1 d . . . . .
O2 O 0.86073(5) -0.08474(17) 0.27359(7) 0.0164(2) Uani 1 1 d . . . . .
O3 O 0.75805(5) -0.01587(18) 0.26200(7) 0.0176(3) Uani 1 1 d . . . . .
N1 N 0.81668(6) 0.2175(2) 0.21830(8) 0.0151(3) Uani 1 1 d . . . . .
C1 C 0.76438(8) -0.0763(2) 0.10274(10) 0.0172(3) Uani 1 1 d . . . . .
C2 C 0.71033(9) -0.1180(3) 0.10012(11) 0.0235(4) Uani 1 1 d . . . . .
H2 H 0.699472 -0.165993 0.139417 0.028 Uiso 1 1 calc R U . . .
C3 C 0.67237(9) -0.0876(3) 0.03822(12) 0.0283(5) Uani 1 1 d . . . . .
H3 H 0.634931 -0.112192 0.035491 0.034 Uiso 1 1 calc R U . . .
C4 C 0.68861(10) -0.0219(3) -0.01933(11) 0.0285(5) Uani 1 1 d . . . . .
H4 H 0.662390 -0.002406 -0.061366 0.034 Uiso 1 1 calc R U . . .
C5 C 0.74259(10) 0.0153(3) -0.01579(11) 0.0309(5) Uani 1 1 d . . . . .
H5 H 0.753629 0.059740 -0.055489 0.037 Uiso 1 1 calc R U . . .
C6 C 0.78121(9) -0.0119(3) 0.04582(11) 0.0263(4) Uani 1 1 d . . . . .
H6 H 0.818585 0.013640 0.048502 0.032 Uiso 1 1 calc R U . . .
C7 C 0.86109(7) 0.2994(2) 0.19806(9) 0.0137(3) Uani 1 1 d . . . . .
C8 C 0.89939(8) 0.2002(2) 0.17200(10) 0.0178(4) Uani 1 1 d . . . . .
H8 H 0.896205 0.071596 0.167773 0.021 Uiso 1 1 calc R U . . .
C9 C 0.94220(8) 0.2895(3) 0.15222(10) 0.0181(4) Uani 1 1 d . . . . .
H9 H 0.968290 0.221874 0.134705 0.022 Uiso 1 1 calc R U . . .
C10 C 0.94666(7) 0.4776(2) 0.15815(9) 0.0154(3) Uani 1 1 d . . . . .
C11 C 0.90919(8) 0.5770(3) 0.18477(10) 0.0178(3) Uani 1 1 d . . . . .
H11 H 0.912566 0.705520 0.189219 0.021 Uiso 1 1 calc R U . . .
C12 C 0.86688(7) 0.4875(2) 0.20478(9) 0.0156(3) Uani 1 1 d . . . . .
H12 H 0.841446 0.555500 0.223358 0.019 Uiso 1 1 calc R U . . .
C13 C 0.88008(7) -0.0487(3) 0.34466(10) 0.0160(3) Uani 1 1 d . . . . .
C14 C 0.91434(8) 0.0984(3) 0.36491(10) 0.0197(4) Uani 1 1 d . . . . .
H14 H 0.922499 0.180331 0.331568 0.024 Uiso 1 1 calc R U . . .
C15 C 0.93656(8) 0.1236(3) 0.43522(11) 0.0230(4) Uani 1 1 d . . . . .
H15 H 0.960095 0.223869 0.450259 0.028 Uiso 1 1 calc R U . . .
C16 C 0.92445(9) 0.0026(3) 0.48346(11) 0.0235(4) Uani 1 1 d . . . . .
H16 H 0.939895 0.020126 0.531362 0.028 Uiso 1 1 calc R U . . .
C17 C 0.89009(9) -0.1428(3) 0.46212(11) 0.0233(4) Uani 1 1 d . . . . .
H17 H 0.881952 -0.224866 0.495412 0.028 Uiso 1 1 calc R U . . .
C18 C 0.86721(8) -0.1700(3) 0.39183(11) 0.0209(4) Uani 1 1 d . . . . .
H18 H 0.843378 -0.269560 0.376801 0.025 Uiso 1 1 calc R U . . .
H1 H 0.7947(12) 0.285(4) 0.2249(14) 0.036(8) Uiso 1 1 d . . . . .

loop_
_atom_site_aniso_label
_atom_site_aniso_U_11
_atom_site_aniso_U_22
_atom_site_aniso_U_33
_atom_site_aniso_U_23
_atom_site_aniso_U_13
_atom_site_aniso_U_12
I1 0.01698(6) 0.02233(7) 0.03068(8) 0.00538(5) 0.01033(5) -0.00547(5)
P1 0.01207(19) 0.01024(19) 0.0192(2) -0.00019(15) 0.00773(16) -0.00021(15)
O1 0.0187(6) 0.0138(6) 0.0200(6) -0.0026(5) 0.0065(5) 0.0025(5)
O2 0.0164(6) 0.0142(6) 0.0195(6) -0.0007(5) 0.0057(5) 0.0028(5)
O3 0.0146(6) 0.0150(6) 0.0260(7) -0.0007(5) 0.0108(5) -0.0029(5)
N1 0.0138(7) 0.0097(6) 0.0256(8) 0.0007(6) 0.0123(6) 0.0016(6)
C1 0.0207(9) 0.0125(8) 0.0190(8) -0.0020(6) 0.0060(7) 0.0015(7)
C2 0.0244(10) 0.0247(10) 0.0225(9) -0.0019(7) 0.0074(8) -0.0062(8)
C3 0.0239(10) 0.0304(11) 0.0296(11) -0.0050(8) 0.0039(9) -0.0062(9)
C4 0.0350(12) 0.0248(10) 0.0230(10) -0.0017(8) 0.0008(9) 0.0020(9)
C5 0.0393(13) 0.0319(12) 0.0235(10) 0.0053(8) 0.0111(9) -0.0005(10)
C6 0.0249(10) 0.0296(11) 0.0269(10) 0.0031(8) 0.0109(8) -0.0009(9)
C7 0.0124(7) 0.0121(7) 0.0179(8) 0.0011(6) 0.0064(6) -0.0001(6)
C8 0.0170(8) 0.0119(8) 0.0280(9) -0.0013(7) 0.0120(7) -0.0007(7)
C9 0.0155(8) 0.0178(8) 0.0241(9) -0.0007(7) 0.0108(7) 0.0001(7)
C10 0.0134(8) 0.0163(8) 0.0175(8) 0.0018(6) 0.0052(6) -0.0031(6)
C11 0.0191(8) 0.0127(8) 0.0226(9) -0.0007(6) 0.0069(7) -0.0026(7)
C12 0.0163(8) 0.0122(8) 0.0204(8) -0.0005(6) 0.0085(7) 0.0005(6)
C13 0.0138(8) 0.0154(8) 0.0198(8) -0.0005(6) 0.0058(7) 0.0034(6)
C14 0.0176(8) 0.0181(9) 0.0244(9) 0.0022(7) 0.0071(7) 0.0010(7)
C15 0.0194(9) 0.0214(9) 0.0276(10) -0.0014(7) 0.0043(8) -0.0004(7)
C16 0.0221(9) 0.0277(10) 0.0211(9) -0.0005(8) 0.0059(8) 0.0038(8)
C17 0.0254(10) 0.0237(10) 0.0237(9) 0.0040(7) 0.0117(8) 0.0021(8)
C18 0.0201(9) 0.0171(8) 0.0278(10) 0.0006(7) 0.0099(8) 0.0001(7)

loop_
_atom_type_symbol
_atom_type_description
_atom_type_scat_dispersion_real
_atom_type_scat_dispersion_imag
_atom_type_scat_source
C C 0.0033 0.0016 'International Tables Vol C Tables 4.2.6.8 and 6.1.1.4'
H H 0.0000 0.0000 'International Tables Vol C Tables 4.2.6.8 and 6.1.1.4'
N N 0.0061 0.0033 'International Tables Vol C Tables 4.2.6.8 and 6.1.1.4'
O O 0.0106 0.0060 'International Tables Vol C Tables 4.2.6.8 and 6.1.1.4'
P P 0.1023 0.0942 'International Tables Vol C Tables 4.2.6.8 and 6.1.1.4'
I I -0.4742 1.8119 'International Tables Vol C Tables 4.2.6.8 and 6.1.1.4'

loop_
_geom_angle_atom_site_label_1
_geom_angle_atom_site_label_2
_geom_angle_atom_site_label_3
_geom_angle
_geom_angle_site_symmetry_1
_geom_angle_site_symmetry_3
_geom_angle_publ_flag
O1 P1 O2 94.51(7) . . ?
O1 P1 N1 109.62(8) . . ?
O2 P1 N1 108.42(8) . . ?
O3 P1 O1 116.73(8) . . ?
O3 P1 O2 116.57(8) . . ?
O3 P1 N1 109.94(8) . . ?
C1 O1 P1 120.33(11) . . ?
C13 O2 P1 120.91(11) . . ?
P1 N1 H1 116(2) . . ?
C7 N1 P1 129.36(13) . . ?
C7 N1 H1 115(2) . . ?
C2 C1 O1 120.59(17) . . ?
C6 C1 O1 117.42(18) . . ?
C6 C1 C2 121.88(19) . . ?
C1 C2 H2 121.0 . . ?
C1 C2 C3 118.09(19) . . ?
C3 C2 H2 121.0 . . ?
C2 C3 H3 119.7 . . ?
C4 C3 C2 120.7(2) . . ?
C4 C3 H3 119.7 . . ?
C3 C4 H4 119.9 . . ?
C5 C4 C3 120.1(2) . . ?
C5 C4 H4 119.9 . . ?
C4 C5 H5 119.9 . . ?
C4 C5 C6 120.2(2) . . ?
C6 C5 H5 119.9 . . ?
C1 C6 C5 119.0(2) . . ?
C1 C6 H6 120.5 . . ?
C5 C6 H6 120.5 . . ?
C8 C7 N1 122.91(16) . . ?
C12 C7 N1 118.02(15) . . ?
C12 C7 C8 119.07(16) . . ?
C7 C8 H8 119.9 . . ?
C9 C8 C7 120.18(16) . . ?
C9 C8 H8 119.9 . . ?
C8 C9 H9 120.1 . . ?
C10 C9 C8 119.82(17) . . ?
C10 C9 H9 120.1 . . ?
C9 C10 I1 120.00(13) . . ?
C9 C10 C11 120.40(16) . . ?
C11 C10 I1 119.59(13) . . ?
C10 C11 H11 120.2 . . ?
C12 C11 C10 119.58(16) . . ?
C12 C11 H11 120.2 . . ?
C7 C12 H12 119.5 . . ?
C11 C12 C7 120.93(17) . . ?
C11 C12 H12 119.5 . . ?
C14 C13 O2 119.26(17) . . ?
C18 C13 O2 118.36(17) . . ?
C18 C13 C14 122.22(18) . . ?
C13 C14 H14 120.8 . . ?
C13 C14 C15 118.50(18) . . ?
C15 C14 H14 120.8 . . ?
C14 C15 H15 119.9 . . ?
C16 C15 C14 120.23(19) . . ?
C16 C15 H15 119.9 . . ?
C15 C16 H16 119.9 . . ?
C17 C16 C15 120.28(19) . . ?
C17 C16 H16 119.9 . . ?
C16 C17 H17 119.8 . . ?
C16 C17 C18 120.38(19) . . ?
C18 C17 H17 119.8 . . ?
C13 C18 C17 118.40(19) . . ?
C13 C18 H18 120.8 . . ?
C17 C18 H18 120.8 . . ?

loop_
_geom_bond_atom_site_label_1
_geom_bond_atom_site_label_2
_geom_bond_distance
_geom_bond_site_symmetry_2
_geom_bond_publ_flag
I1 C10 2.0992(17) . ?
P1 O1 1.5820(14) . ?
P1 O2 1.5834(14) . ?
P1 O3 1.4663(14) . ?
P1 N1 1.6326(16) . ?
O1 C1 1.410(2) . ?
O2 C13 1.408(2) . ?
N1 C7 1.407(2) . ?
N1 H1 0.78(3) . ?
C1 C2 1.386(3) . ?
C1 C6 1.376(3) . ?
C2 H2 0.9500 . ?
C2 C3 1.393(3) . ?
C3 H3 0.9500 . ?
C3 C4 1.383(3) . ?
C4 H4 0.9500 . ?
C4 C5 1.373(3) . ?
C5 H5 0.9500 . ?
C5 C6 1.393(3) . ?
C6 H6 0.9500 . ?
C7 C8 1.398(2) . ?
C7 C12 1.393(2) . ?
C8 H8 0.9500 . ?
C8 C9 1.392(3) . ?
C9 H9 0.9500 . ?
C9 C10 1.388(3) . ?
C10 C11 1.389(3) . ?
C11 H11 0.9500 . ?
C11 C12 1.385(3) . ?
C12 H12 0.9500 . ?
C13 C14 1.385(3) . ?
C13 C18 1.382(3) . ?
C14 H14 0.9500 . ?
C14 C15 1.392(3) . ?
C15 H15 0.9500 . ?
C15 C16 1.389(3) . ?
C16 H16 0.9500 . ?
C16 C17 1.380(3) . ?
C17 H17 0.9500 . ?
C17 C18 1.397(3) . ?
C18 H18 0.9500 . ?

loop_
_geom_torsion_atom_site_label_1
_geom_torsion_atom_site_label_2
_geom_torsion_atom_site_label_3
_geom_torsion_atom_site_label_4
_geom_torsion
_geom_torsion_site_symmetry_1
_geom_torsion_site_symmetry_2
_geom_torsion_site_symmetry_3
_geom_torsion_site_symmetry_4
_geom_torsion_publ_flag
I1 C10 C11 C12 178.07(14) . . . . ?
P1 O1 C1 C2 -67.3(2) . . . . ?
P1 O1 C1 C6 116.61(17) . . . . ?
P1 O2 C13 C14 -89.96(19) . . . . ?
P1 O2 C13 C18 94.67(18) . . . . ?
P1 N1 C7 C8 13.6(3) . . . . ?
P1 N1 C7 C12 -166.16(15) . . . . ?
O1 P1 O2 C13 -172.92(14) . . . . ?
O1 P1 N1 C7 -58.86(18) . . . . ?
O1 C1 C2 C3 -177.94(18) . . . . ?
O1 C1 C6 C5 177.29(19) . . . . ?
O2 P1 O1 C1 -175.21(13) . . . . ?
O2 P1 N1 C7 43.07(19) . . . . ?
O2 C13 C14 C15 -174.94(17) . . . . ?
O2 C13 C18 C17 174.74(17) . . . . ?
O3 P1 O1 C1 61.97(15) . . . . ?
O3 P1 O2 C13 -49.98(16) . . . . ?
O3 P1 N1 C7 171.56(16) . . . . ?
N1 P1 O1 C1 -63.82(15) . . . . ?
N1 P1 O2 C13 74.67(15) . . . . ?
N1 C7 C8 C9 179.39(18) . . . . ?
N1 C7 C12 C11 -178.96(17) . . . . ?
C1 C2 C3 C4 1.6(3) . . . . ?
C2 C1 C6 C5 1.2(3) . . . . ?
C2 C3 C4 C5 -0.4(3) . . . . ?
C3 C4 C5 C6 -0.4(4) . . . . ?
C4 C5 C6 C1 0.0(3) . . . . ?
C6 C1 C2 C3 -2.0(3) . . . . ?
C7 C8 C9 C10 -0.3(3) . . . . ?
C8 C7 C12 C11 1.3(3) . . . . ?
C8 C9 C10 I1 -177.66(14) . . . . ?
C8 C9 C10 C11 1.1(3) . . . . ?
C9 C10 C11 C12 -0.7(3) . . . . ?
C10 C11 C12 C7 -0.5(3) . . . . ?
C12 C7 C8 C9 -0.9(3) . . . . ?
C13 C14 C15 C16 0.2(3) . . . . ?
C14 C13 C18 C17 -0.5(3) . . . . ?
C14 C15 C16 C17 -0.3(3) . . . . ?
C15 C16 C17 C18 0.1(3) . . . . ?
C16 C17 C18 C13 0.3(3) . . . . ?
C18 C13 C14 C15 0.2(3) . . . . ?

_cod_database_fobs_code 2108941
